data_4126901
loop_
_publ_author_name
'Molloy, John J.'
'Seath, Ciaran P.'
'West, Matthew J.'
'McLaughlin, Calum'
'Fazakerley, Neal J.'
'Kennedy, Alan R.'
'Nelson, David James'
'Watson, Allan J. B.'

_publ_section_title
;
 Interrogating Pd(II) anion metathesis using a bifunctional chemical
 probe: A transmetalation switch.
;
_journal_name_full 'Journal of the American Chemical Society'
_journal_paper_doi 10.1021/jacs.7b11180
_journal_year 2017
_chemical_formula_sum 'C17 H18 O3'
_chemical_formula_weight 270.31
_space_group_crystal_system monoclinic
_space_group_IT_number 14
_space_group_name_Hall '-P 2yn'
_space_group_name_H-M_alt 'P 1 21/n 1'
_symmetry_space_group_name_Hall '-P 2yn'
_symmetry_space_group_name_H-M 'P 1 21/n 1'
_atom_sites_solution_hydrogens geom
_audit_creation_method SHELXL-2014/7
_cell_angle_alpha 90
_cell_angle_beta 118.093(8)
_cell_angle_gamma 90
_cell_formula_units_Z 4
_cell_length_a 12.8554(8)
_cell_length_b 8.6634(3)
_cell_length_c 13.3612(8)
_cell_measurement_reflns_used 2467
_cell_measurement_temperature 123(2)
_cell_measurement_theta_max 72.6110
_cell_measurement_theta_min 3.9380
_cell_volume 1312.74(16)
_computing_cell_refinement CrysalisPro
_computing_data_collection CrysalisPro
_computing_data_reduction CrysalisPro
_computing_publication_material SHELXL
_computing_structure_refinement 'SHELXL-2014/7 (Sheldrick, 2014)'
_computing_structure_solution SIR92
_diffrn_ambient_temperature 123(2)
_diffrn_measured_fraction_theta_full 0.997
_diffrn_measured_fraction_theta_max 0.982
_diffrn_measurement_device_type 'Oxford Diffraction Gemini S'
_diffrn_measurement_method 'omega scans'
_diffrn_radiation_type CuK\a
_diffrn_radiation_wavelength 1.5418
_diffrn_reflns_av_R_equivalents 0.0164
_diffrn_reflns_av_unetI/netI 0.0221
_diffrn_reflns_Laue_measured_fraction_full 0.997
_diffrn_reflns_Laue_measured_fraction_max 0.982
_diffrn_reflns_limit_h_max 15
_diffrn_reflns_limit_h_min -12
_diffrn_reflns_limit_k_max 8
_diffrn_reflns_limit_k_min -10
_diffrn_reflns_limit_l_max 16
_diffrn_reflns_limit_l_min -15
_diffrn_reflns_number 5244
_diffrn_reflns_point_group_measured_fraction_full 0.997
_diffrn_reflns_point_group_measured_fraction_max 0.982
_diffrn_reflns_theta_full 70.000
_diffrn_reflns_theta_max 72.950
_diffrn_reflns_theta_min 3.936
_diffrn_source 'sealed tube'
_exptl_absorpt_coefficient_mu 0.747
_exptl_absorpt_correction_T_max 1.00000
_exptl_absorpt_correction_T_min 0.95076
_exptl_absorpt_correction_type multi-scan
_exptl_absorpt_process_details
;
CrysAlisPro, Agilent Technologies,
Version 1.171.37.35 (release 13-08-2014 CrysAlis171 .NET)
(compiled Aug 13 2014,18:06:01)
Empirical absorption correction using spherical harmonics,
 implemented in SCALE3 ABSPACK scaling algorithm.
;
_exptl_crystal_colour colourless
_exptl_crystal_density_diffrn 1.368
_exptl_crystal_description 'cut from large tablet'
_exptl_crystal_F_000 576
_exptl_crystal_size_max 0.32
_exptl_crystal_size_mid 0.16
_exptl_crystal_size_min 0.06
_refine_diff_density_max 0.305
_refine_diff_density_min -0.220
_refine_diff_density_rms 0.047
_refine_ls_extinction_method none
_refine_ls_goodness_of_fit_ref 1.034
_refine_ls_hydrogen_treatment constr
_refine_ls_matrix_type full
_refine_ls_number_parameters 182
_refine_ls_number_reflns 2579
_refine_ls_number_restraints 0
_refine_ls_restrained_S_all 1.034
_refine_ls_R_factor_all 0.0481
_refine_ls_R_factor_gt 0.0425
_refine_ls_shift/su_max 0.000
_refine_ls_shift/su_mean 0.000
_refine_ls_structure_factor_coef Fsqd
_refine_ls_weighting_details 'w=1/[\s^2^(Fo^2^)+(0.0678P)^2^+0.4003P] where P=(Fo^2^+2Fc^2^)/3'
_refine_ls_weighting_scheme calc
_refine_ls_wR_factor_gt 0.1134
_refine_ls_wR_factor_ref 0.1202
_reflns_Friedel_coverage 0.000
_reflns_number_gt 2259
_reflns_number_total 2579
_reflns_threshold_expression 'I > 2\s(I)'
_cod_data_source_file ja7b11180_si_002.cif
_cod_data_source_block ster
_cod_original_cell_volume 1312.74(15)
_cod_database_code 4126901
_shelx_shelxl_version_number 2014/7
_shelx_space_group_comment
;
The symmetry employed for this shelxl refinement is uniquely defined
by the following loop, which should always be used as a source of
symmetry information in preference to the above space-group names.
They are only intended as comments.
;

loop_
_space_group_symop_operation_xyz
'x, y, z'
'-x+1/2, y+1/2, -z+1/2'
'-x, -y, -z'
'x-1/2, -y-1/2, z-1/2'

loop_
_atom_site_label
_atom_site_type_symbol
_atom_site_fract_x
_atom_site_fract_y
_atom_site_fract_z
_atom_site_U_iso_or_equiv
_atom_site_adp_type
_atom_site_occupancy
_atom_site_site_symmetry_order
_atom_site_calc_flag
_atom_site_refinement_flags_posn
_atom_site_refinement_flags_adp
O1 O 0.87965(10) 0.10393(12) 0.66246(9) 0.0366(3) Uani 1 1 d . .
O2 O 0.76024(9) 0.27221(12) 0.68288(9) 0.0321(3) Uani 1 1 d . .
O3 O 0.97488(9) 0.30084(13) 0.06100(8) 0.0319(3) Uani 1 1 d . .
C1 C 0.83961(13) 0.23207(16) 0.64801(11) 0.0265(3) Uani 1 1 d . .
C2 C 0.72553(14) 0.43328(18) 0.65510(13) 0.0330(3) Uani 1 1 d . .
H2A H 0.7692 0.5002 0.7221 0.040 Uiso 1 1 calc R U
H2B H 0.6399 0.4462 0.6281 0.040 Uiso 1 1 calc R U
C3 C 0.75698(13) 0.47256(16) 0.56127(12) 0.0268(3) Uani 1 1 d . .
H3 H 0.7775 0.5843 0.5638 0.032 Uiso 1 1 calc R U
C4 C 0.86536(12) 0.37093(15) 0.59299(11) 0.0235(3) Uani 1 1 d . .
H4 H 0.9352 0.4259 0.6532 0.028 Uiso 1 1 calc R U
C5 C 0.89259(11) 0.33388(14) 0.49747(11) 0.0216(3) Uani 1 1 d . .
C6 C 0.82071(12) 0.37737(15) 0.39021(11) 0.0226(3) Uani 1 1 d . .
C7 C 0.70221(12) 0.45138(17) 0.35566(12) 0.0277(3) Uani 1 1 d . .
H7A H 0.6434 0.4069 0.2825 0.033 Uiso 1 1 calc R U
H7B H 0.7078 0.5634 0.3443 0.033 Uiso 1 1 calc R U
C8 C 0.66014(12) 0.42775(18) 0.44384(12) 0.0285(3) Uani 1 1 d . .
H8A H 0.6384 0.3182 0.4441 0.034 Uiso 1 1 calc R U
H8B H 0.5892 0.4917 0.4240 0.034 Uiso 1 1 calc R U
C9 C 1.01227(12) 0.26575(15) 0.53060(11) 0.0227(3) Uani 1 1 d . .
H9A H 1.0337 0.1940 0.5950 0.027 Uiso 1 1 calc R U
H9B H 1.0716 0.3495 0.5561 0.027 Uiso 1 1 calc R U
C10 C 1.01501(12) 0.17946(15) 0.43268(11) 0.0240(3) Uani 1 1 d . .
H10A H 1.0979 0.1565 0.4523 0.029 Uiso 1 1 calc R U
H10B H 0.9729 0.0800 0.4211 0.029 Uiso 1 1 calc R U
C11 C 0.95875(11) 0.27114(15) 0.32400(11) 0.0212(3) Uani 1 1 d . .
C12 C 0.86027(11) 0.36398(15) 0.30295(11) 0.0222(3) Uani 1 1 d . .
C13 C 0.80467(12) 0.44331(16) 0.20008(12) 0.0266(3) Uani 1 1 d . .
H13 H 0.7404 0.5097 0.1860 0.032 Uiso 1 1 calc R U
C14 C 0.84103(12) 0.42772(17) 0.11740(12) 0.0274(3) Uani 1 1 d . .
H14 H 0.8015 0.4821 0.0476 0.033 Uiso 1 1 calc R U
C15 C 0.93555(12) 0.33196(16) 0.13808(12) 0.0257(3) Uani 1 1 d . .
C16 C 0.99577(12) 0.25660(15) 0.24241(11) 0.0238(3) Uani 1 1 d . .
H16 H 1.0626 0.1949 0.2575 0.029 Uiso 1 1 calc R U
C17 C 0.90197(14) 0.3507(2) -0.05315(12) 0.0358(4) Uani 1 1 d . .
H17A H 0.8217 0.3114 -0.0799 0.054 Uiso 1 1 calc R U
H17B H 0.9339 0.3111 -0.1018 0.054 Uiso 1 1 calc R U
H17C H 0.9003 0.4637 -0.0559 0.054 Uiso 1 1 calc R U

loop_
_atom_site_aniso_label
_atom_site_aniso_U_11
_atom_site_aniso_U_22
_atom_site_aniso_U_33
_atom_site_aniso_U_23
_atom_site_aniso_U_13
_atom_site_aniso_U_12
O1 0.0510(7) 0.0270(5) 0.0394(6) 0.0080(4) 0.0276(5) 0.0067(5)
O2 0.0383(6) 0.0335(6) 0.0315(5) 0.0054(4) 0.0222(5) 0.0035(4)
O3 0.0363(6) 0.0389(6) 0.0244(5) 0.0031(4) 0.0175(4) 0.0015(5)
C1 0.0304(7) 0.0277(7) 0.0208(6) -0.0001(5) 0.0117(6) -0.0002(6)
C2 0.0397(8) 0.0325(8) 0.0331(8) 0.0034(6) 0.0223(7) 0.0075(6)
C3 0.0318(7) 0.0240(7) 0.0294(7) 0.0009(5) 0.0183(6) 0.0028(6)
C4 0.0260(6) 0.0227(6) 0.0215(6) -0.0013(5) 0.0108(5) 0.0001(5)
C5 0.0240(6) 0.0185(6) 0.0230(6) -0.0009(5) 0.0116(5) -0.0011(5)
C6 0.0235(6) 0.0202(6) 0.0244(6) 0.0004(5) 0.0115(5) -0.0003(5)
C7 0.0257(7) 0.0322(7) 0.0246(6) 0.0044(6) 0.0113(5) 0.0055(6)
C8 0.0246(7) 0.0322(7) 0.0305(7) 0.0043(6) 0.0146(6) 0.0042(6)
C9 0.0242(6) 0.0222(6) 0.0194(6) 0.0008(5) 0.0082(5) 0.0011(5)
C10 0.0261(7) 0.0224(6) 0.0226(6) 0.0018(5) 0.0107(5) 0.0031(5)
C11 0.0226(6) 0.0189(6) 0.0197(6) -0.0011(5) 0.0080(5) -0.0028(5)
C12 0.0220(6) 0.0216(6) 0.0214(6) 0.0000(5) 0.0087(5) -0.0019(5)
C13 0.0243(7) 0.0274(7) 0.0263(7) 0.0039(5) 0.0104(5) 0.0020(5)
C14 0.0278(7) 0.0292(7) 0.0223(6) 0.0063(5) 0.0094(5) -0.0004(6)
C15 0.0281(7) 0.0266(7) 0.0239(7) -0.0013(5) 0.0136(6) -0.0060(5)
C16 0.0234(6) 0.0229(6) 0.0246(6) -0.0007(5) 0.0108(5) -0.0012(5)
C17 0.0389(8) 0.0476(9) 0.0226(7) 0.0011(6) 0.0159(6) -0.0062(7)

loop_
_atom_type_symbol
_atom_type_description
_atom_type_scat_dispersion_real
_atom_type_scat_dispersion_imag
_atom_type_scat_source
O O 0.0492 0.0322 'International Tables Vol C Tables 4.2.6.8 and 6.1.1.4'
C C 0.0181 0.0091 'International Tables Vol C Tables 4.2.6.8 and 6.1.1.4'
H H 0.0000 0.0000 'International Tables Vol C Tables 4.2.6.8 and 6.1.1.4'

loop_
_geom_angle_atom_site_label_1
_geom_angle_atom_site_label_2
_geom_angle_atom_site_label_3
_geom_angle
C1 O2 C2 110.40(11)
C15 O3 C17 116.97(12)
O1 C1 O2 121.24(13)
O1 C1 C4 129.27(13)
O2 C1 C4 109.49(12)
O2 C2 C3 104.76(11)
O2 C2 H2A 110.8
C3 C2 H2A 110.8
O2 C2 H2B 110.8
C3 C2 H2B 110.8
H2A C2 H2B 108.9
C8 C3 C2 112.64(12)
C8 C3 C4 109.54(11)
C2 C3 C4 101.72(11)
C8 C3 H3 110.9
C2 C3 H3 110.9
C4 C3 H3 110.9
C5 C4 C1 115.43(11)
C5 C4 C3 115.60(11)
C1 C4 C3 102.21(11)
C5 C4 H4 107.7
C1 C4 H4 107.7
C3 C4 H4 107.7
C6 C5 C9 121.19(12)
C6 C5 C4 121.74(12)
C9 C5 C4 116.52(11)
C5 C6 C12 119.99(12)
C5 C6 C7 122.23(12)
C12 C6 C7 117.63(11)
C6 C7 C8 112.37(11)
C6 C7 H7A 109.1
C8 C7 H7A 109.1
C6 C7 H7B 109.1
C8 C7 H7B 109.1
H7A C7 H7B 107.9
C7 C8 C3 110.27(11)
C7 C8 H8A 109.6
C3 C8 H8A 109.6
C7 C8 H8B 109.6
C3 C8 H8B 109.6
H8A C8 H8B 108.1
C5 C9 C10 111.95(11)
C5 C9 H9A 109.2
C10 C9 H9A 109.2
C5 C9 H9B 109.2
C10 C9 H9B 109.2
H9A C9 H9B 107.9
C11 C10 C9 111.99(11)
C11 C10 H10A 109.2
C9 C10 H10A 109.2
C11 C10 H10B 109.2
C9 C10 H10B 109.2
H10A C10 H10B 107.9
C16 C11 C12 120.21(12)
C16 C11 C10 121.55(12)
C12 C11 C10 118.06(12)
C13 C12 C11 118.17(12)
C13 C12 C6 122.06(12)
C11 C12 C6 119.76(12)
C14 C13 C12 121.70(13)
C14 C13 H13 119.1
C12 C13 H13 119.1
C15 C14 C13 119.29(12)
C15 C14 H14 120.4
C13 C14 H14 120.4
O3 C15 C14 124.49(12)
O3 C15 C16 115.50(12)
C14 C15 C16 119.99(13)
C11 C16 C15 120.55(12)
C11 C16 H16 119.7
C15 C16 H16 119.7
O3 C17 H17A 109.5
O3 C17 H17B 109.5
H17A C17 H17B 109.5
O3 C17 H17C 109.5
H17A C17 H17C 109.5
H17B C17 H17C 109.5

loop_
_geom_bond_atom_site_label_1
_geom_bond_atom_site_label_2
_geom_bond_distance
O1 C1 1.2004(18)
O2 C1 1.3516(17)
O2 C2 1.4588(18)
O3 C15 1.3710(17)
O3 C17 1.4299(17)
C1 C4 1.5252(19)
C2 C3 1.5258(19)
C2 H2A 0.9900
C2 H2B 0.9900
C3 C8 1.524(2)
C3 C4 1.5297(18)
C3 H3 1.0000
C4 C5 1.5084(17)
C4 H4 1.0000
C5 C6 1.3426(19)
C5 C9 1.5066(18)
C6 C12 1.4796(18)
C6 C7 1.5109(18)
C7 C8 1.5240(18)
C7 H7A 0.9900
C7 H7B 0.9900
C8 H8A 0.9900
C8 H8B 0.9900
C9 C10 1.5216(17)
C9 H9A 0.9900
C9 H9B 0.9900
C10 C11 1.5078(17)
C10 H10A 0.9900
C10 H10B 0.9900
C11 C16 1.3853(18)
C11 C12 1.4120(19)
C12 C13 1.3955(18)
C13 C14 1.3941(19)
C13 H13 0.9500
C14 C15 1.387(2)
C14 H14 0.9500
C15 C16 1.3973(19)
C16 H16 0.9500
C17 H17A 0.9800
C17 H17B 0.9800
C17 H17C 0.9800

loop_
_geom_torsion_atom_site_label_1
_geom_torsion_atom_site_label_2
_geom_torsion_atom_site_label_3
_geom_torsion_atom_site_label_4
_geom_torsion
C2 O2 C1 O1 -179.86(13)
C2 O2 C1 C4 0.59(15)
C1 O2 C2 C3 20.36(16)
O2 C2 C3 C8 85.11(14)
O2 C2 C3 C4 -32.06(14)
O1 C1 C4 C5 33.1(2)
O2 C1 C4 C5 -147.35(11)
O1 C1 C4 C3 159.48(15)
O2 C1 C4 C3 -21.02(14)
C8 C3 C4 C5 38.26(16)
C2 C3 C4 C5 157.67(12)
C8 C3 C4 C1 -87.95(13)
C2 C3 C4 C1 31.45(13)
C1 C4 C5 C6 114.09(14)
C3 C4 C5 C6 -5.09(19)
C1 C4 C5 C9 -74.27(15)
C3 C4 C5 C9 166.55(11)
C9 C5 C6 C12 -2.21(19)
C4 C5 C6 C12 169.04(11)
C9 C5 C6 C7 -177.69(12)
C4 C5 C6 C7 -6.4(2)
C5 C6 C7 C8 -16.63(19)
C12 C6 C7 C8 167.80(12)
C6 C7 C8 C3 50.17(16)
C2 C3 C8 C7 -173.12(11)
C4 C3 C8 C7 -60.68(15)
C6 C5 C9 C10 -29.51(17)
C4 C5 C9 C10 158.80(11)
C5 C9 C10 C11 46.71(15)
C9 C10 C11 C16 149.52(12)
C9 C10 C11 C12 -35.46(16)
C16 C11 C12 C13 -1.98(19)
C10 C11 C12 C13 -177.07(12)
C16 C11 C12 C6 179.35(12)
C10 C11 C12 C6 4.26(18)
C5 C6 C12 C13 -162.53(13)
C7 C6 C12 C13 13.15(19)
C5 C6 C12 C11 16.08(19)
C7 C6 C12 C11 -168.23(12)
C11 C12 C13 C14 2.6(2)
C6 C12 C13 C14 -178.72(13)
C12 C13 C14 C15 -0.6(2)
C17 O3 C15 C14 -10.4(2)
C17 O3 C15 C16 168.00(12)
C13 C14 C15 O3 176.16(13)
C13 C14 C15 C16 -2.2(2)
C12 C11 C16 C15 -0.72(19)
C10 C11 C16 C15 174.19(12)
O3 C15 C16 C11 -175.65(12)
C14 C15 C16 C11 2.9(2)
